data_7026794
loop_
_publ_author_name
'Reiss, Fabian'
'Schulz, Axel'
'Villinger, Alexander'
'Weding, Nico'

_publ_section_title
;
 Synthesis of sterically encumbered
 2,4-bis-m-terphenyl-1,3-dichloro-2,4-cyclo-dipnictadiazanes
 [m-TerNPnCl](2), (Pn = P, As).
;
_journal_issue 41
_journal_name_full 'Dalton transactions (Cambridge, England : 2003)'
_journal_page_first 9962
_journal_page_last 9972
_journal_paper_doi 10.1039/c0dt00700e
_journal_volume 39
_journal_year 2010
_chemical_formula_moiety 'C48 H50 Cl2 N2 P2'
_chemical_formula_sum 'C48 H50 Cl2 N2 P2'
_chemical_formula_weight 787.74
_chemical_name_systematic
;
1,3-dichloro-2,4-bis[2,6-bis-(2,4,6-trimethylphenyl)phenyl]-cyclo-1,3-
diphospha-2,4-diazane
;
_space_group_IT_number 15
_symmetry_cell_setting monoclinic
_symmetry_Int_Tables_number 15
_symmetry_space_group_name_Hall '-C 2yc'
_symmetry_space_group_name_H-M 'C 1 2/c 1'
_atom_sites_solution_hydrogens geom
_atom_sites_solution_primary direct
_atom_sites_solution_secondary difmap
_audit_creation_method SHELXL-97
_cell_angle_alpha 90.00
_cell_angle_beta 102.56(3)
_cell_angle_gamma 90.00
_cell_formula_units_Z 4
_cell_length_a 19.912(4)
_cell_length_b 8.8080(18)
_cell_length_c 24.420(5)
_cell_measurement_reflns_used 9294
_cell_measurement_temperature 173(2)
_cell_measurement_theta_max 49.623
_cell_measurement_theta_min 5.065
_cell_volume 4180.4(16)
_computing_cell_refinement 'Bruker Apex v7.51a'
_computing_data_collection 'Bruker Apex v7.51a'
_computing_data_reduction 'Bruker SAINT'
_computing_molecular_graphics 'ORTEP-3v2.01 (Farrugia, 1997)'
_computing_publication_material SHELXL-97
_computing_structure_refinement 'SHELXL-97 (Sheldrick, 1997)'
_computing_structure_solution 'SHELXS-97 (Sheldrick, 1997)'
_diffrn_ambient_temperature 173(2)
_diffrn_measured_fraction_theta_full 0.999
_diffrn_measured_fraction_theta_max 0.999
_diffrn_measurement_device_type 'Bruker-Nonius Apex-X8-CCD-diffractometer'
_diffrn_measurement_method 'phi and omega scans'
_diffrn_radiation_monochromator graphite
_diffrn_radiation_source 'sealed tube'
_diffrn_radiation_type MoK\a
_diffrn_radiation_wavelength 0.71073
_diffrn_reflns_av_R_equivalents 0.0363
_diffrn_reflns_av_sigmaI/netI 0.0228
_diffrn_reflns_limit_h_max 23
_diffrn_reflns_limit_h_min -23
_diffrn_reflns_limit_k_max 10
_diffrn_reflns_limit_k_min -10
_diffrn_reflns_limit_l_max 25
_diffrn_reflns_limit_l_min -28
_diffrn_reflns_number 31428
_diffrn_reflns_theta_full 24.95
_diffrn_reflns_theta_max 24.95
_diffrn_reflns_theta_min 2.40
_exptl_absorpt_coefficient_mu 0.268
_exptl_absorpt_correction_T_max 0.9815
_exptl_absorpt_correction_T_min 0.8890
_exptl_absorpt_correction_type multi-scan
_exptl_absorpt_process_details '(SADABS; Sheldrick, 2004)'
_exptl_crystal_colour colourless
_exptl_crystal_density_diffrn 1.252
_exptl_crystal_density_method 'not measured'
_exptl_crystal_description block
_exptl_crystal_F_000 1664
_exptl_crystal_size_max 0.45
_exptl_crystal_size_mid 0.10
_exptl_crystal_size_min 0.07
_refine_diff_density_max 0.426
_refine_diff_density_min -0.450
_refine_diff_density_rms 0.044
_refine_ls_extinction_method none
_refine_ls_goodness_of_fit_ref 1.028
_refine_ls_hydrogen_treatment constr
_refine_ls_matrix_type full
_refine_ls_number_parameters 250
_refine_ls_number_reflns 3656
_refine_ls_number_restraints 0
_refine_ls_restrained_S_all 1.028
_refine_ls_R_factor_all 0.0495
_refine_ls_R_factor_gt 0.0383
_refine_ls_shift/su_max 0.000
_refine_ls_shift/su_mean 0.000
_refine_ls_structure_factor_coef Fsqd
_refine_ls_weighting_details 'calc w=1/[\s^2^(Fo^2^)+(0.0420P)^2^+6.1046P] where P=(Fo^2^+2Fc^2^)/3'
_refine_ls_weighting_scheme calc
_refine_ls_wR_factor_gt 0.0912
_refine_ls_wR_factor_ref 0.0982
_reflns_number_gt 3041
_reflns_number_total 3656
_reflns_threshold_expression >2\s(I)
_cod_data_source_file c0dt00700e.txt
_cod_data_source_block ter2n2p2cl2
_cod_original_cell_volume 4180.5(15)
_cod_original_sg_symbol_H-M 'C 2/c'
_cod_database_code 7026794

loop_
_symmetry_equiv_pos_as_xyz
'x, y, z'
'-x, y, -z+1/2'
'x+1/2, y+1/2, z'
'-x+1/2, y+1/2, -z+1/2'
'-x, -y, -z'
'x, -y, z-1/2'
'-x+1/2, -y+1/2, -z'
'x+1/2, -y+1/2, z-1/2'

loop_
_atom_site_label
_atom_site_type_symbol
_atom_site_fract_x
_atom_site_fract_y
_atom_site_fract_z
_atom_site_U_iso_or_equiv
_atom_site_adp_type
_atom_site_occupancy
_atom_site_symmetry_multiplicity
_atom_site_calc_flag
_atom_site_refinement_flags
P P 0.03446(2) 0.86689(6) 0.302028(19) 0.02370(14) Uani 1 1 d .
Cl Cl 0.06301(3) 0.63493(7) 0.31485(3) 0.04975(19) Uani 1 1 d .
N N 0.04892(8) 0.87584(17) 0.23473(6) 0.0208(3) Uani 1 1 d .
C1 C 0.11306(9) 0.8913(2) 0.21789(7) 0.0207(4) Uani 1 1 d .
C2 C 0.11945(10) 0.8457(2) 0.16424(8) 0.0243(4) Uani 1 1 d .
C3 C 0.18338(10) 0.8601(2) 0.14997(9) 0.0314(5) Uani 1 1 d .
H3 H 0.1884 0.8270 0.1141 0.038 Uiso 1 1 calc R
C4 C 0.23922(10) 0.9210(3) 0.18668(9) 0.0351(5) Uani 1 1 d .
H4 H 0.2824 0.9289 0.1763 0.042 Uiso 1 1 calc R
C5 C 0.23189(10) 0.9704(2) 0.23851(9) 0.0321(5) Uani 1 1 d .
H5 H 0.2701 1.0149 0.2635 0.038 Uiso 1 1 calc R
C6 C 0.16936(9) 0.9566(2) 0.25514(8) 0.0252(4) Uani 1 1 d .
C7 C 0.16502(9) 1.0223(2) 0.31086(8) 0.0257(4) Uani 1 1 d .
C8 C 0.19661(10) 0.9493(2) 0.36077(8) 0.0299(5) Uani 1 1 d .
C9 C 0.19221(11) 1.0163(3) 0.41168(9) 0.0363(5) Uani 1 1 d .
H9 H 0.2133 0.9670 0.4457 0.044 Uiso 1 1 calc R
C10 C 0.15809(11) 1.1522(3) 0.41428(9) 0.0362(5) Uani 1 1 d .
C11 C 0.12804(11) 1.2234(2) 0.36413(9) 0.0334(5) Uani 1 1 d .
H11 H 0.1046 1.3170 0.3652 0.040 Uiso 1 1 calc R
C12 C 0.13129(10) 1.1616(2) 0.31243(8) 0.0281(5) Uani 1 1 d .
C13 C 0.06004(10) 0.7948(2) 0.11980(8) 0.0243(4) Uani 1 1 d .
C14 C 0.04800(11) 0.6409(2) 0.10813(8) 0.0294(5) Uani 1 1 d .
C15 C -0.00748(11) 0.5983(3) 0.06568(8) 0.0336(5) Uani 1 1 d .
H15 H -0.0152 0.4936 0.0573 0.040 Uiso 1 1 calc R
C16 C -0.05187(11) 0.7052(3) 0.03525(8) 0.0328(5) Uani 1 1 d .
C17 C -0.03752(10) 0.8574(2) 0.04628(8) 0.0315(5) Uani 1 1 d .
H17 H -0.0665 0.9317 0.0249 0.038 Uiso 1 1 calc R
C18 C 0.01788(10) 0.9049(2) 0.08752(8) 0.0267(4) Uani 1 1 d .
C19 C 0.09947(12) 1.2439(2) 0.25912(9) 0.0359(5) Uani 1 1 d .
H19A H 0.0826 1.3432 0.2683 0.054 Uiso 1 1 calc R
H19B H 0.0610 1.1841 0.2379 0.054 Uiso 1 1 calc R
H19C H 0.1341 1.2579 0.2365 0.054 Uiso 1 1 calc R
C20 C 0.15399(14) 1.2221(3) 0.47006(10) 0.0530(7) Uani 1 1 d .
H20A H 0.1738 1.1519 0.5004 0.080 Uiso 1 1 calc R
H20B H 0.1058 1.2419 0.4708 0.080 Uiso 1 1 calc R
H20C H 0.1798 1.3177 0.4751 0.080 Uiso 1 1 calc R
C21 C 0.23332(12) 0.8002(3) 0.36072(10) 0.0404(5) Uani 1 1 d .
H21A H 0.2080 0.7361 0.3303 0.061 Uiso 1 1 calc R
H21B H 0.2360 0.7489 0.3968 0.061 Uiso 1 1 calc R
H21C H 0.2799 0.8182 0.3550 0.061 Uiso 1 1 calc R
C22 C 0.03127(11) 1.0718(2) 0.09824(9) 0.0348(5) Uani 1 1 d .
H22A H 0.0078 1.1300 0.0654 0.052 Uiso 1 1 calc R
H22B H 0.0809 1.0912 0.1051 0.052 Uiso 1 1 calc R
H22C H 0.0138 1.1028 0.1311 0.052 Uiso 1 1 calc R
C23 C -0.11556(12) 0.6570(3) -0.00653(10) 0.0470(6) Uani 1 1 d .
H23A H -0.1068 0.5608 -0.0239 0.071 Uiso 1 1 calc R
H23B H -0.1278 0.7350 -0.0356 0.071 Uiso 1 1 calc R
H23C H -0.1536 0.6438 0.0127 0.071 Uiso 1 1 calc R
C24 C 0.09246(13) 0.5223(3) 0.14280(9) 0.0420(6) Uani 1 1 d .
H24A H 0.1394 0.5293 0.1366 0.063 Uiso 1 1 calc R
H24B H 0.0737 0.4213 0.1318 0.063 Uiso 1 1 calc R
H24C H 0.0932 0.5392 0.1826 0.063 Uiso 1 1 calc R

loop_
_atom_site_aniso_label
_atom_site_aniso_U_11
_atom_site_aniso_U_22
_atom_site_aniso_U_33
_atom_site_aniso_U_23
_atom_site_aniso_U_13
_atom_site_aniso_U_12
P 0.0221(3) 0.0327(3) 0.0158(3) 0.0002(2) 0.0030(2) 0.0022(2)
Cl 0.0605(4) 0.0481(4) 0.0472(4) 0.0249(3) 0.0260(3) 0.0289(3)
N 0.0213(8) 0.0252(8) 0.0155(8) -0.0009(6) 0.0034(6) -0.0013(7)
C1 0.0206(9) 0.0206(9) 0.0207(10) 0.0027(7) 0.0040(7) 0.0022(7)
C2 0.0260(10) 0.0259(10) 0.0208(10) 0.0013(8) 0.0050(8) 0.0039(8)
C3 0.0305(11) 0.0393(12) 0.0270(11) -0.0007(9) 0.0124(9) 0.0058(9)
C4 0.0238(10) 0.0442(13) 0.0402(13) 0.0023(10) 0.0137(9) 0.0050(9)
C5 0.0217(10) 0.0369(12) 0.0358(12) -0.0014(10) 0.0023(9) -0.0009(9)
C6 0.0230(10) 0.0274(10) 0.0243(10) 0.0003(8) 0.0028(8) 0.0017(8)
C7 0.0214(10) 0.0290(10) 0.0256(10) -0.0040(8) 0.0026(8) -0.0062(8)
C8 0.0242(10) 0.0337(11) 0.0285(11) -0.0034(9) -0.0016(8) -0.0043(9)
C9 0.0329(11) 0.0466(13) 0.0253(11) -0.0015(10) -0.0023(9) -0.0058(10)
C10 0.0346(12) 0.0441(13) 0.0295(12) -0.0128(10) 0.0061(9) -0.0120(10)
C11 0.0343(11) 0.0264(11) 0.0396(13) -0.0087(9) 0.0082(10) -0.0061(9)
C12 0.0267(10) 0.0267(11) 0.0301(11) -0.0030(8) 0.0046(9) -0.0067(8)
C13 0.0267(10) 0.0327(11) 0.0149(9) -0.0018(8) 0.0074(8) 0.0020(8)
C14 0.0353(11) 0.0326(11) 0.0205(10) -0.0032(9) 0.0065(9) 0.0037(9)
C15 0.0433(12) 0.0348(12) 0.0221(11) -0.0068(9) 0.0060(9) -0.0006(10)
C16 0.0336(11) 0.0474(13) 0.0173(10) -0.0022(9) 0.0052(9) -0.0015(10)
C17 0.0338(11) 0.0430(12) 0.0179(10) 0.0038(9) 0.0063(9) 0.0071(10)
C18 0.0312(11) 0.0331(11) 0.0178(9) 0.0023(8) 0.0096(8) 0.0022(9)
C19 0.0409(12) 0.0258(11) 0.0392(13) -0.0004(9) 0.0045(10) 0.0001(9)
C20 0.0575(16) 0.0615(17) 0.0391(14) -0.0200(12) 0.0084(12) -0.0107(13)
C21 0.0361(12) 0.0438(13) 0.0353(12) 0.0014(10) -0.0051(10) 0.0043(11)
C22 0.0428(13) 0.0348(12) 0.0267(11) 0.0087(9) 0.0074(9) 0.0026(10)
C23 0.0432(14) 0.0609(16) 0.0319(13) -0.0036(11) -0.0030(11) -0.0061(12)
C24 0.0552(15) 0.0328(12) 0.0324(12) -0.0038(10) -0.0024(11) 0.0096(11)

loop_
_atom_type_symbol
_atom_type_description
_atom_type_scat_dispersion_real
_atom_type_scat_dispersion_imag
_atom_type_scat_source
C C 0.0033 0.0016 'International Tables Vol C Tables 4.2.6.8 and 6.1.1.4'
H H 0.0000 0.0000 'International Tables Vol C Tables 4.2.6.8 and 6.1.1.4'
N N 0.0061 0.0033 'International Tables Vol C Tables 4.2.6.8 and 6.1.1.4'
P P 0.1023 0.0942 'International Tables Vol C Tables 4.2.6.8 and 6.1.1.4'
Cl Cl 0.1484 0.1585 'International Tables Vol C Tables 4.2.6.8 and 6.1.1.4'

loop_
_geom_angle_atom_site_label_1
_geom_angle_atom_site_label_2
_geom_angle_atom_site_label_3
_geom_angle
_geom_angle_site_symmetry_1
_geom_angle_site_symmetry_3
N P N 80.93(8) 2 .
N P Cl 108.66(6) 2 .
N P Cl 95.12(6) . .
N P P 40.90(6) 2 2
N P P 40.28(5) . 2
Cl P P 102.15(2) . 2
C1 N P 132.79(12) . 2
C1 N P 128.35(12) . .
P N P 98.83(8) 2 .
C2 C1 C6 120.05(17) . .
C2 C1 N 120.62(16) . .
C6 C1 N 119.32(16) . .
C3 C2 C1 118.68(18) . .
C3 C2 C13 117.90(17) . .
C1 C2 C13 123.21(17) . .
C4 C3 C2 121.59(19) . .
C4 C3 H3 119.2 . .
C2 C3 H3 119.2 . .
C5 C4 C3 119.35(19) . .
C5 C4 H4 120.3 . .
C3 C4 H4 120.3 . .
C4 C5 C6 121.29(19) . .
C4 C5 H5 119.4 . .
C6 C5 H5 119.4 . .
C5 C6 C1 118.97(18) . .
C5 C6 C7 117.48(17) . .
C1 C6 C7 123.43(16) . .
C8 C7 C12 120.30(18) . .
C8 C7 C6 120.64(18) . .
C12 C7 C6 119.00(17) . .
C9 C8 C7 118.57(19) . .
C9 C8 C21 119.63(19) . .
C7 C8 C21 121.78(18) . .
C10 C9 C8 122.2(2) . .
C10 C9 H9 118.9 . .
C8 C9 H9 118.9 . .
C9 C10 C11 118.13(19) . .
C9 C10 C20 121.1(2) . .
C11 C10 C20 120.8(2) . .
C12 C11 C10 121.8(2) . .
C12 C11 H11 119.1 . .
C10 C11 H11 119.1 . .
C11 C12 C7 118.99(19) . .
C11 C12 C19 120.22(19) . .
C7 C12 C19 120.78(18) . .
C14 C13 C18 120.00(18) . .
C14 C13 C2 121.02(17) . .
C18 C13 C2 118.90(18) . .
C15 C14 C13 119.16(19) . .
C15 C14 C24 120.43(19) . .
C13 C14 C24 120.34(18) . .
C16 C15 C14 121.6(2) . .
C16 C15 H15 119.2 . .
C14 C15 H15 119.2 . .
C17 C16 C15 118.12(19) . .
C17 C16 C23 120.8(2) . .
C15 C16 C23 121.0(2) . .
C16 C17 C18 122.06(19) . .
C16 C17 H17 119.0 . .
C18 C17 H17 119.0 . .
C17 C18 C13 118.89(19) . .
C17 C18 C22 120.19(18) . .
C13 C18 C22 120.91(18) . .
C12 C19 H19A 109.5 . .
C12 C19 H19B 109.5 . .
H19A C19 H19B 109.5 . .
C12 C19 H19C 109.5 . .
H19A C19 H19C 109.5 . .
H19B C19 H19C 109.5 . .
C10 C20 H20A 109.5 . .
C10 C20 H20B 109.5 . .
H20A C20 H20B 109.5 . .
C10 C20 H20C 109.5 . .
H20A C20 H20C 109.5 . .
H20B C20 H20C 109.5 . .
C8 C21 H21A 109.5 . .
C8 C21 H21B 109.5 . .
H21A C21 H21B 109.5 . .
C8 C21 H21C 109.5 . .
H21A C21 H21C 109.5 . .
H21B C21 H21C 109.5 . .
C18 C22 H22A 109.5 . .
C18 C22 H22B 109.5 . .
H22A C22 H22B 109.5 . .
C18 C22 H22C 109.5 . .
H22A C22 H22C 109.5 . .
H22B C22 H22C 109.5 . .
C16 C23 H23A 109.5 . .
C16 C23 H23B 109.5 . .
H23A C23 H23B 109.5 . .
C16 C23 H23C 109.5 . .
H23A C23 H23C 109.5 . .
H23B C23 H23C 109.5 . .
C14 C24 H24A 109.5 . .
C14 C24 H24B 109.5 . .
H24A C24 H24B 109.5 . .
C14 C24 H24C 109.5 . .
H24A C24 H24C 109.5 . .
H24B C24 H24C 109.5 . .

loop_
_geom_bond_atom_site_label_1
_geom_bond_atom_site_label_2
_geom_bond_distance
_geom_bond_site_symmetry_2
P N 1.7091(16) 2
P N 1.7307(16) .
P Cl 2.1256(9) .
P P 2.6123(12) 2
N C1 1.431(2) .
N P 1.7091(16) 2
C1 C2 1.402(3) .
C1 C6 1.404(3) .
C2 C3 1.397(3) .
C2 C13 1.490(3) .
C3 C4 1.376(3) .
C3 H3 0.9500 .
C4 C5 1.376(3) .
C4 H4 0.9500 .
C5 C6 1.396(3) .
C5 H5 0.9500 .
C6 C7 1.498(3) .
C7 C8 1.400(3) .
C7 C12 1.403(3) .
C8 C9 1.396(3) .
C8 C21 1.504(3) .
C9 C10 1.385(3) .
C9 H9 0.9500 .
C10 C11 1.390(3) .
C10 C20 1.513(3) .
C11 C12 1.390(3) .
C11 H11 0.9500 .
C12 C19 1.504(3) .
C13 C14 1.395(3) .
C13 C18 1.407(3) .
C14 C15 1.392(3) .
C14 C24 1.505(3) .
C15 C16 1.391(3) .
C15 H15 0.9500 .
C16 C17 1.385(3) .
C16 C23 1.506(3) .
C17 C18 1.387(3) .
C17 H17 0.9500 .
C18 C22 1.507(3) .
C19 H19A 0.9800 .
C19 H19B 0.9800 .
C19 H19C 0.9800 .
C20 H20A 0.9800 .
C20 H20B 0.9800 .
C20 H20C 0.9800 .
C21 H21A 0.9800 .
C21 H21B 0.9800 .
C21 H21C 0.9800 .
C22 H22A 0.9800 .
C22 H22B 0.9800 .
C22 H22C 0.9800 .
C23 H23A 0.9800 .
C23 H23B 0.9800 .
C23 H23C 0.9800 .
C24 H24A 0.9800 .
C24 H24B 0.9800 .
C24 H24C 0.9800 .

loop_
_geom_torsion_atom_site_label_1
_geom_torsion_atom_site_label_2
_geom_torsion_atom_site_label_3
_geom_torsion_atom_site_label_4
_geom_torsion
_geom_torsion_site_symmetry_1
_geom_torsion_site_symmetry_4
N P N C1 172.82(12) 2 .
Cl P N C1 -79.06(15) . .
P P N C1 178.2(2) 2 .
N P N P -5.35(11) 2 2
Cl P N P 102.77(7) . 2
P N C1 C2 -24.5(3) 2 .
P N C1 C2 157.98(14) . .
P N C1 C6 153.85(15) 2 .
P N C1 C6 -23.7(2) . .
C6 C1 C2 C3 2.9(3) . .
N C1 C2 C3 -178.74(17) . .
C6 C1 C2 C13 -171.67(18) . .
N C1 C2 C13 6.7(3) . .
C1 C2 C3 C4 -1.6(3) . .
C13 C2 C3 C4 173.29(19) . .
C2 C3 C4 C5 -0.7(3) . .
C3 C4 C5 C6 1.6(3) . .
C4 C5 C6 C1 -0.3(3) . .
C4 C5 C6 C7 -176.29(19) . .
C2 C1 C6 C5 -2.0(3) . .
N C1 C6 C5 179.62(17) . .
C2 C1 C6 C7 173.74(18) . .
N C1 C6 C7 -4.6(3) . .
C5 C6 C7 C8 -74.6(2) . .
C1 C6 C7 C8 109.5(2) . .
C5 C6 C7 C12 102.6(2) . .
C1 C6 C7 C12 -73.2(2) . .
C12 C7 C8 C9 1.6(3) . .
C6 C7 C8 C9 178.87(18) . .
C12 C7 C8 C21 -179.89(18) . .
C6 C7 C8 C21 -2.6(3) . .
C7 C8 C9 C10 -0.4(3) . .
C21 C8 C9 C10 -178.9(2) . .
C8 C9 C10 C11 -0.5(3) . .
C8 C9 C10 C20 179.9(2) . .
C9 C10 C11 C12 0.3(3) . .
C20 C10 C11 C12 179.8(2) . .
C10 C11 C12 C7 0.9(3) . .
C10 C11 C12 C19 -178.63(19) . .
C8 C7 C12 C11 -1.9(3) . .
C6 C7 C12 C11 -179.19(17) . .
C8 C7 C12 C19 177.68(18) . .
C6 C7 C12 C19 0.4(3) . .
C3 C2 C13 C14 84.1(2) . .
C1 C2 C13 C14 -101.3(2) . .
C3 C2 C13 C18 -92.7(2) . .
C1 C2 C13 C18 81.9(2) . .
C18 C13 C14 C15 -2.3(3) . .
C2 C13 C14 C15 -179.02(18) . .
C18 C13 C14 C24 -179.44(19) . .
C2 C13 C14 C24 3.8(3) . .
C13 C14 C15 C16 -1.1(3) . .
C24 C14 C15 C16 176.1(2) . .
C14 C15 C16 C17 3.2(3) . .
C14 C15 C16 C23 -173.9(2) . .
C15 C16 C17 C18 -2.1(3) . .
C23 C16 C17 C18 175.04(19) . .
C16 C17 C18 C13 -1.2(3) . .
C16 C17 C18 C22 -179.67(19) . .
C14 C13 C18 C17 3.4(3) . .
C2 C13 C18 C17 -179.81(17) . .
C14 C13 C18 C22 -178.13(18) . .
C2 C13 C18 C22 -1.3(3) . .
